data_1000262
loop_
_publ_author_name
'Fourquet, J L'
'Boulard, B'
'Plet, F'

_publ_section_title
;
K~2~ Al F~5~ H~2~ O: Location of Hydrogen Atoms by X-Ray Diffraction
and Raman Spectroscopy Study
;
_journal_coden_ASTM JSSCBI
_journal_name_full 'Journal of Solid State Chemistry'
_journal_page_first 35
_journal_page_last 39
_journal_paper_doi 10.1016/0022-4596(89)90198-9
_journal_volume 81
_journal_year 1989
_chemical_formula_structural 'K2 (Al F5) (H2 O)'
_chemical_formula_sum 'Al F5 H2 K2 O'
_chemical_name_systematic 'Dipotassium pentafluoroaluminate hydrate'
_space_group_IT_number 63
_symmetry_cell_setting orthorhombic
_symmetry_Int_Tables_number 63
_symmetry_space_group_name_Hall '-C 2c 2'
_symmetry_space_group_name_H-M 'C m c m'
_cell_angle_alpha 90
_cell_angle_beta 90
_cell_angle_gamma 90
_cell_formula_units_Z 4
_cell_length_a 9.200(3)
_cell_length_b 8.119(4)
_cell_length_c 7.486(3)
_cell_volume 559.2
_refine_ls_R_factor_all 0.0383
_cod_original_formula_sum 'H2 Al F5 K2 O'
_cod_database_code 1000262

loop_
_symmetry_equiv_pos_as_xyz
x,y,z
x,-y,-z
x,y,1/2-z
x,-y,1/2+z
-x,-y,-z
-x,y,z
-x,-y,1/2+z
-x,y,1/2-z
1/2+x,1/2+y,z
1/2+x,1/2-y,-z
1/2+x,1/2+y,1/2-z
1/2+x,1/2-y,1/2+z
1/2-x,1/2-y,-z
1/2-x,1/2+y,z
1/2-x,1/2-y,1/2+z
1/2-x,1/2+y,1/2-z

loop_
_atom_site_aniso_label
_atom_site_aniso_U_11
_atom_site_aniso_U_12
_atom_site_aniso_U_13
_atom_site_aniso_U_22
_atom_site_aniso_U_23
_atom_site_aniso_U_33
K1 0.0314(3) 0.0060(2) 0. 0.0251(2) 0. 0.0211(2)
Al1 0.0171(4) 0. 0. 0.0125(4) -0.0003(3) 0.0088(4)
F1 0.0199(7) 0. 0. 0.0508(9) -0.0133(7) 0.0253(8)
F2 0.0619(10) 0. 0. 0.0132(5) -0.0016(7) 0.0214(7)
F3 0.0411(12) 0. 0. 0.0279(10) 0. 0.0086(8)
O1 0.0529(19) 0. 0. 0.0225(14) 0. 0.0219(14)

loop_
_atom_site_label
_atom_site_type_symbol
_atom_site_symmetry_multiplicity
_atom_site_Wyckoff_symbol
_atom_site_fract_x
_atom_site_fract_y
_atom_site_fract_z
_atom_site_occupancy
_atom_site_attached_hydrogens
_atom_site_calc_flag
K1 K1+ 8 g 0.2862(1) 0.2128(1) 0.25 1. 0 d
Al1 Al3+ 4 a 0. 0. 0. 1. 0 d
F1 F1- 8 e 0.1922(2) 0. 0. 1. 0 d
F2 F1- 8 f 0. 0.2189(2) 0.0005(2) 1. 0 d
F3 F1- 4 c 0. -0.0012(3) 0.25 1. 0 d
O1 O2- 4 c 0. 0.4636(3) 0.25 1. 0 d
H1 H1+ 8 f 0. 0.4030(34) 0.1566(33) 1. 0 d

loop_
_atom_type_symbol
_atom_type_oxidation_number
K1+ 1.000
Al3+ 3.000
F1- -1.000
O2- -2.000
H1+ 1.000
